data_4131997
loop_
_publ_author_name
'Bao, Zongbi'
'Xie, Danyan'
'Chang, Ganggang'
'Wu, Hui'
'Li, Liangying'
'Zhou, Wei'
'Wang, Hailong'
'Zhang, Zhiguo'
'Xing, Huabin'
'Yang, Qiwei'
'Zaworotko, Michael J.'
'Ren, Qilong'
'Chen, Banglin'

_publ_section_title
;
 Fine Tuning and Specific Binding Sites with a Porous Hydrogen-Bonded
 Metal-Complex Framework for Gas Selective Separations.
;
_journal_issue 13
_journal_name_full 'Journal of the American Chemical Society'
_journal_page_first 4596
_journal_page_last 4603
_journal_paper_doi 10.1021/jacs.7b13706
_journal_volume 140
_journal_year 2018
_chemical_formula_sum 'C10 H12 Cu F6 N10 O Si'
_chemical_formula_weight 493.89
_space_group_IT_number 15
_space_group_name_Hall '-C 2yc'
_space_group_name_H-M_alt 'C 1 2/c 1'
_symmetry_cell_setting monoclinic
_symmetry_space_group_name_H-M 'C 1 2/c 1'
_audit_creation_date 2016-10-17T12:05
_audit_creation_method 'from EXP file using GSAS2CIF'
_cell_angle_alpha 90.0
_cell_angle_beta 91.676(9)
_cell_angle_gamma 90.0
_cell_formula_units_Z 8
_cell_length_a 16.3598(15)
_cell_length_b 11.2335(14)
_cell_length_c 21.3117(26)
_cell_measurement_temperature 200
_cell_volume 3914.9(8)
_computing_structure_refinement GSAS
_diffrn_ambient_temperature 200
_diffrn_measurement_device_type BT-1
_diffrn_radiation_probe neutron
_diffrn_radiation_wavelength 2.0775
_exptl_absorpt_correction_T_max 1.00000
_exptl_absorpt_correction_T_min 1.00000
_pd_calc_method 'Rietveld Refinement'
_pd_meas_2theta_range_inc 0.05
_pd_meas_2theta_range_max 166.25
_pd_meas_2theta_range_min 3.0
_pd_meas_number_of_points 3266
_pd_phase_name HOF21
_pd_proc_2theta_range_inc 0.05
_pd_proc_2theta_range_max 166.2504
_pd_proc_2theta_range_min 3.0004
_pd_proc_info_datetime 2016-10-17T12:05:04
_pd_proc_ls_peak_cutoff 0.00500
_pd_proc_ls_prof_R_factor 0.0139
_pd_proc_ls_prof_wR_expected 0.0150
_pd_proc_ls_prof_wR_factor 0.0164
_pd_proc_number_of_points 3266
_refine_ls_goodness_of_fit_all 1.10
_refine_ls_matrix_type full
_refine_ls_number_parameters 12
_refine_ls_number_restraints 0
_refine_ls_R_Fsqd_factor 0.09963
_refine_ls_shift/su_max 0.02
_refine_ls_shift/su_mean 0.01
_reflns_d_resolution_high 1.048
_reflns_d_resolution_low 10.651
_reflns_limit_h_max 15
_reflns_limit_h_min 0
_reflns_limit_k_max 10
_reflns_limit_k_min 0
_reflns_limit_l_max 20
_reflns_limit_l_min -20
_reflns_number_total 1784
_cod_data_source_file ja7b13706_si_003.cif
_cod_data_source_block HOF21BAREC2C_publ
_cod_depositor_comments
;
The following automatic conversions were performed:

data item '_geom_angle_publ_flag' value 'N' was changed to 'n' in
accordance with the
/home/saulius/struct/COD-crude-data/automatic-downloads/DataCite-retrospective/ACS/depositions/lib/dictionaries/cif_core.dic
dictionary named 'cif_core.dic' version 2.4.2 last updated on
2011-04-26 (78 times).

data item '_geom_bond_publ_flag' value 'N' was changed to 'n' in
accordance with the
/home/saulius/struct/COD-crude-data/automatic-downloads/DataCite-retrospective/ACS/depositions/lib/dictionaries/cif_core.dic
dictionary named 'cif_core.dic' version 2.4.2 last updated on
2011-04-26 (54 times).

Automatic conversion script
Id: cif_fix_values 6909 2019-04-08 15:41:33Z antanas 
;
_cod_original_cell_volume 3915.0(8)
_cod_original_sg_symbol_H-M 'C 2/c'
_cod_database_code 4131997
_gsas_exptl_extinct_corr_t_min 1.00000
_gsas_exptl_extinct_corr_t_max 1.00000

loop_
_symmetry_equiv_pos_site_id
_symmetry_equiv_pos_as_xyz
1 +x,+y,+z
2 -x,+y,-z+1/2
-1 -x,-y,-z
-2 +x,-y,+z+1/2
101 +x+1/2,+y+1/2,+z
102 -x+1/2,+y+1/2,-z+1/2
-101 -x+1/2,-y+1/2,-z
-102 +x+1/2,-y+1/2,+z+1/2

loop_
_atom_site_type_symbol
_atom_site_label
_atom_site_fract_x
_atom_site_fract_y
_atom_site_fract_z
_atom_site_occupancy
_atom_site_thermal_displace_type
_atom_site_U_iso_or_equiv
_atom_site_symmetry_multiplicity
Cu Cu21 -0.00452(27) 0.4323(6) 1.06942(24) 1.0 Uiso 0.00811 8
O O22 -0.00219(27) 0.3384(6) 1.15908(24) 1.0 Uiso 0.00963 8
N N9 0.08153(27) 0.3235(6) 1.02216(24) 1.0 Uiso 0.02641 8
H H1 0.19520(27) 0.2931(6) 0.83204(24) 1.0 Uiso 0.0499 8
H H2 0.10968(27) 0.4802(6) 0.82804(24) 1.0 Uiso 0.0499 8
H H3 0.09871(27) 0.2041(6) 1.09667(24) 1.0 Uiso 0.0499 8
H H4 0.20142(27) 0.7043(6) 1.18118(24) 1.0 Uiso 0.0499 8
H H5 0.11632(27) 0.5169(6) 1.18533(24) 1.0 Uiso 0.0499 8
H H6 0.09089(27) 0.7929(6) 0.91666(24) 1.0 Uiso 0.0499 8
N N7 0.07941(27) 0.4391(6) 0.92405(24) 1.0 Uiso 0.02641 8
N N8 0.16185(27) 0.3211(6) 0.87029(24) 1.0 Uiso 0.02641 8
N N10 0.08089(27) 0.5581(6) 1.08932(24) 1.0 Uiso 0.02641 8
N N11 0.16636(27) 0.6759(6) 1.14328(24) 1.0 Uiso 0.02641 8
N N12 0.07776(27) 0.6736(6) 0.99126(24) 1.0 Uiso 0.02641 8
C C13 0.11575(27) 0.4217(6) 0.86905(24) 1.0 Uiso 0.02039 8
C C14 0.10427(27) 0.3457(6) 0.96246(24) 1.0 Uiso 0.02039 8
C C15 0.11334(27) 0.2226(6) 1.04796(24) 1.0 Uiso 0.02039 8
C C16 0.15607(27) 0.2699(6) 0.92945(24) 1.0 Uiso 0.02039 8
C C17 0.12001(27) 0.5757(6) 1.14413(24) 1.0 Uiso 0.02039 8
C C18 0.10363(27) 0.6514(6) 1.05092(24) 1.0 Uiso 0.02039 8
C C19 0.10820(27) 0.7744(6) 0.96546(24) 1.0 Uiso 0.02039 8
C C20 0.15729(27) 0.7273(6) 1.08398(24) 1.0 Uiso 0.02039 8
H H23 0.04602(27) 0.3066(6) 1.18078(24) 1.0 Uiso 0.0499 8
N N24 0.16115(27) 0.1436(6) 1.01966(24) 1.0 Uiso 0.02641 8
N N25 0.15746(27) 0.8535(6) 0.99376(24) 1.0 Uiso 0.02641 8
H H26 0.21404(27) -0.0142(6) 0.94975(24) 1.0 Uiso 0.0499 8
H H27 0.23622(27) 0.0797(6) 0.88399(24) 1.0 Uiso 0.0499 8
N N28 0.22223(27) 0.0711(6) 0.93094(24) 1.0 Uiso 0.02641 8
C C29 0.18173(27) 0.1598(6) 0.95840(24) 1.0 Uiso 0.02039 8
H H30 0.21408(27) 1.0114(6) 1.06368(24) 1.0 Uiso 0.0499 8
H H31 0.23965(27) 0.9173(6) 1.12943(24) 1.0 Uiso 0.0499 8
N N32 0.22364(27) 0.9259(6) 1.08278(24) 1.0 Uiso 0.02641 8
C C33 0.18118(27) 0.8369(6) 1.05497(24) 1.0 Uiso 0.02039 8
H H34 -0.04919(27) 0.3066(6) 1.18078(24) 1.0 Uiso 0.0499 8
Si Si69 0.3168(10) 0.2023(15) 0.7540(8) 1.0 Uiso 0.02154 8
F F70 0.2456(10) 0.3189(15) 0.7579(8) 1.0 Uiso 0.03592 8
F F71 0.3866(10) 0.2905(15) 0.7943(8) 1.0 Uiso 0.03592 8
F F72 0.3865(10) 0.0847(15) 0.7499(8) 1.0 Uiso 0.03592 8
F F73 0.2475(10) 0.1121(15) 0.7133(8) 1.0 Uiso 0.03592 8
F F74 0.2843(10) 0.1423(15) 0.8243(8) 1.0 Uiso 0.03592 8
F F75 0.3497(10) 0.2603(15) 0.6832(8) 1.0 Uiso 0.03592 8

loop_
_atom_type_symbol
_atom_type_number_in_cell
_atom_type_scat_length_neutron
_atom_type_scat_source
Cu 8.0 0.7718 International_Tables_Vol_C
O 8.0 0.5803 International_Tables_Vol_C
N 80.0 0.9360 International_Tables_Vol_C
H 96.0 -0.3739 International_Tables_Vol_C
C 80.0 0.6646 International_Tables_Vol_C
Si 8.0 0.4149 International_Tables_Vol_C
F 48.0 0.5654 International_Tables_Vol_C

loop_
_geom_angle_atom_site_label_1
_geom_angle_atom_site_label_2
_geom_angle_atom_site_label_3
_geom_angle
_geom_angle_site_symmetry_1
_geom_angle_site_symmetry_3
_geom_angle_publ_flag
N9 Cu21 N7 154.53(32) 1_555 -1_567 n
N9 Cu21 N10 92.2(3) 1_555 1_555 n
N9 Cu21 N12 76.03(27) 1_555 -1_567 n
N7 Cu21 N10 84.06(32) -1_567 1_555 n
N7 Cu21 N12 96.8(4) -1_567 -1_567 n
N10 Cu21 N12 154.21(29) 1_555 -1_567 n
H23 O22 H34 106.242(7) 1_555 1_555 n
Cu21 N9 C14 122.576(7) 1_555 1_555 n
Cu21 N9 C15 122.441(7) 1_555 1_555 n
C14 N9 C15 114.840(4) 1_555 1_555 n
Cu21 N7 C13 118.46(31) -1_567 1_555 n
Cu21 N7 C14 135.33(32) -1_567 1_555 n
C13 N7 C14 106.004(6) 1_555 1_555 n
H1 N8 C13 122.584(4) 1_555 1_555 n
H1 N8 C16 129.432(7) 1_555 1_555 n
C13 N8 C16 107.974(6) 1_555 1_555 n
Cu21 N10 C17 126.849(5) 1_555 1_555 n
Cu21 N10 C18 126.827(7) 1_555 1_555 n
C17 N10 C18 105.959(6) 1_555 1_555 n
H4 N11 C17 123.093(4) 1_555 1_555 n
H4 N11 C20 128.785(7) 1_555 1_555 n
C17 N11 C20 108.119(6) 1_555 1_555 n
Cu21 N12 C18 129.10(33) -1_567 1_555 n
Cu21 N12 C19 115.51(32) -1_567 1_555 n
C18 N12 C19 115.206(4) 1_555 1_555 n
H2 C13 N7 125.192(6) 1_555 1_555 n
H2 C13 N8 123.498(6) 1_555 1_555 n
N7 C13 N8 111.310(4) 1_555 1_555 n
N9 C14 N7 127.490(4) 1_555 1_555 n
N9 C14 C16 122.938(7) 1_555 1_555 n
N7 C14 C16 109.6(4) 1_555 1_555 n
N9 C15 H3 116.872(4) 1_555 1_555 n
N9 C15 N24 126.417(7) 1_555 1_555 n
H3 C15 N24 116.711(7) 1_555 1_555 n
N8 C16 C14 105.2(5) 1_555 1_555 n
N8 C16 C29 135.7588(27) 1_555 1_555 n
C14 C16 C29 118.609(7) 1_555 1_555 n
H5 C17 N10 125.029(7) 1_555 1_555 n
H5 C17 N11 123.473(7) 1_555 1_555 n
N10 C17 N11 111.497(4) 1_555 1_555 n
N10 C18 N12 127.763(4) 1_555 1_555 n
N10 C18 C20 109.7(4) 1_555 1_555 n
N12 C18 C20 122.398(7) 1_555 1_555 n
H6 C19 N12 117.223(4) 1_555 1_555 n
H6 C19 N25 116.172(7) 1_555 1_555 n
N12 C19 N25 126.605(7) 1_555 1_555 n
N11 C20 C18 104.7(5) 1_555 1_555 n
N11 C20 C33 136.2375(27) 1_555 1_555 n
C18 C20 C33 118.690(7) 1_555 1_555 n
C15 N24 C29 120.310(6) 1_555 1_555 n
C19 N25 C33 119.580(6) 1_555 1_555 n
H26 N28 H27 119.2451(28) 1_555 1_555 n
H26 N28 C29 116.1(5) 1_555 1_555 n
H27 N28 C29 118.484(6) 1_555 1_555 n
C16 C29 N24 116.479(4) 1_555 1_555 n
C16 C29 N28 126.413(7) 1_555 1_555 n
N24 C29 N28 117.094(6) 1_555 1_555 n
H30 N32 H31 119.4024(28) 1_555 1_555 n
H30 N32 C33 116.1(5) 1_555 1_555 n
H31 N32 C33 118.133(6) 1_555 1_555 n
C20 C33 N25 117.108(4) 1_555 1_555 n
C20 C33 N32 126.215(7) 1_555 1_555 n
N25 C33 N32 116.667(6) 1_555 1_555 n
F70 Si69 F71 88.8(11) 1_555 1_555 n
F70 Si69 F72 179.1(15) 1_555 1_555 n
F70 Si69 F73 92.0(11) 1_555 1_555 n
F70 Si69 F74 91.626(7) 1_555 1_555 n
F70 Si69 F75 89.109(7) 1_555 1_555 n
F71 Si69 F72 92.1(11) 1_555 1_555 n
F71 Si69 F73 179.3(16) 1_555 1_555 n
F71 Si69 F74 90.5(11) 1_555 1_555 n
F71 Si69 F75 90.0(11) 1_555 1_555 n
F72 Si69 F73 87.2(11) 1_555 1_555 n
F72 Si69 F74 88.051(7) 1_555 1_555 n
F72 Si69 F75 91.209(7) 1_555 1_555 n
F73 Si69 F74 89.6(11) 1_555 1_555 n
F73 Si69 F75 90.0(11) 1_555 1_555 n
F74 Si69 F75 179.18201(10) 1_555 1_555 n

loop_
_geom_bond_atom_site_label_1
_geom_bond_atom_site_label_2
_geom_bond_distance
_geom_bond_site_symmetry_2
_geom_bond_publ_flag
Cu21 O22 2.183(7) 1_555 n
Cu21 N9 2.137(8) 1_555 n
Cu21 N7 1.902(12) -1_567 n
Cu21 N10 2.023(8) 1_555 n
Cu21 N12 2.105(10) -1_567 n
O22 H23 0.971(7) 1_555 n
O22 H34 0.977(7) 1_555 n
N9 C14 1.359(6) 1_555 n
N9 C15 1.357(9) 1_555 n
H1 N8 1.043(7) 1_555 n
H2 C13 1.097(7) 1_555 n
H3 C15 1.092(6) 1_555 n
H4 N11 1.027(7) 1_555 n
H5 C17 1.102(7) 1_555 n
H6 C19 1.090(6) 1_555 n
N7 Cu21 1.902(12) -1_567 n
N7 C13 1.345(6) 1_555 n
N7 C14 1.385(8) 1_555 n
N8 H1 1.043(7) 1_555 n
N8 C13 1.359(9) 1_555 n
N8 C16 1.392(7) 1_555 n
N10 Cu21 2.023(8) 1_555 n
N10 C17 1.330(6) 1_555 n
N10 C18 1.387(8) 1_555 n
N11 H4 1.027(7) 1_555 n
N11 C17 1.358(9) 1_555 n
N11 C20 1.394(7) 1_555 n
N12 Cu21 2.105(10) -1_567 n
N12 C18 1.350(6) 1_555 n
N12 C19 1.359(9) 1_555 n
C14 N9 1.359(6) 1_555 n
C14 C16 1.405(8) 1_555 n
C15 N9 1.357(9) 1_555 n
C15 H3 1.092(6) 1_555 n
C15 N24 1.339(8) 1_555 n
C16 N8 1.392(7) 1_555 n
C16 C29 1.439(9) 1_555 n
C18 C20 1.400(8) 1_555 n
C19 N25 1.332(8) 1_555 n
C20 C33 1.437(9) 1_555 n
N24 C29 1.370(6) 1_555 n
N25 C33 1.363(6) 1_555 n
H26 N28 1.050(9) 1_555 n
H27 N28 1.037(6) 1_555 n
N28 C29 1.341(8) 1_555 n
H30 N32 1.053(9) 1_555 n
H31 N32 1.025(6) 1_555 n
N32 C33 1.345(8) 1_555 n
Si69 F70 1.76(2) 1_555 n
Si69 F71 1.72(2) 1_555 n
Si69 F72 1.75(2) 1_555 n
Si69 F73 1.73(2) 1_555 n
Si69 F74 1.74(2) 1_555 n
Si69 F75 1.74(2) 1_555 n
